data_7111893
loop_
_publ_author_name
'Leonardo Degennaro'
'Marina Zenzola'
'Piera Trinchera'
'Laura Carroccia'
'Arianna Giovine'
'Giuseppe Romanazzi'
'Aurelia Falcicchio'
'Renzo Luisi'

_publ_section_title
;
 Regioselective functionalization of 2-arylazetidines: evaluating the
 ortho-directing ability of the azetidinyl ring and the alpha-directing
 ability of the N-substituent
;
_journal_name_full Chem.Commun.
_journal_page_first 1698
_journal_paper_doi 10.1039/c3cc48555b
_journal_volume 50
_journal_year 2014
_chemical_absolute_configuration unk
_chemical_formula_sum 'C27 H29 Ho0 N O3'
_chemical_formula_weight 415.51
_chemical_name_systematic
;
 ?
;
_space_group_IT_number 4
_symmetry_cell_setting monoclinic
_symmetry_space_group_name_Hall 'P 2yb'
_symmetry_space_group_name_H-M 'P 1 21 1'
_atom_sites_solution_hydrogens geom
_atom_sites_solution_primary direct
_atom_sites_solution_secondary difmap
_audit_creation_method SHELXL-97
_cell_angle_alpha 90.00
_cell_angle_beta 92.04(11)
_cell_angle_gamma 90.00
_cell_formula_units_Z 2
_cell_length_a 12.246(2)
_cell_length_b 6.725(5)
_cell_length_c 14.229(2)
_cell_measurement_temperature 293(2)
_cell_measurement_theta_max 27.5
_cell_measurement_theta_min 5.0
_cell_volume 1171.1(9)
_computing_cell_refinement 'DIRAX (Duisenberg,1992)'
_computing_data_collection 'COLLECT (Nonius, 2002)'
_computing_data_reduction 'EVAL (Nonius, 2002)'
_computing_publication_material 'WinGX (Farrugia, 1999)'
_computing_structure_refinement 'SHELXL-97 (Sheldrick, 2008)'
_computing_structure_solution 'SIR2011, updated version of SIR2008 (Burla et al., 2007)'
_diffrn_ambient_temperature 293(2)
_diffrn_measured_fraction_theta_full 0.971
_diffrn_measured_fraction_theta_max 0.971
_diffrn_measurement_device_type 'Bruker-Nonius KappaCCD'
_diffrn_measurement_method '\f scans and \w scans'
_diffrn_radiation_monochromator graphite
_diffrn_radiation_source 'fine-focus sealed tube'
_diffrn_radiation_type MoK\a
_diffrn_radiation_wavelength 0.71073
_diffrn_reflns_av_R_equivalents 0.0289
_diffrn_reflns_av_sigmaI/netI 0.0451
_diffrn_reflns_limit_h_max 15
_diffrn_reflns_limit_h_min -15
_diffrn_reflns_limit_k_max 8
_diffrn_reflns_limit_k_min -8
_diffrn_reflns_limit_l_max 18
_diffrn_reflns_limit_l_min -16
_diffrn_reflns_number 10833
_diffrn_reflns_theta_full 27.50
_diffrn_reflns_theta_max 27.50
_diffrn_reflns_theta_min 5.15
_exptl_absorpt_coefficient_mu 0.076
_exptl_absorpt_correction_T_max 0.9562
_exptl_absorpt_correction_T_min 0.8794
_exptl_absorpt_correction_type empirical
_exptl_absorpt_process_details 'SADABS (Sheldrick, 2002)'
_exptl_crystal_colour white
_exptl_crystal_density_diffrn 1.178
_exptl_crystal_density_method 'not measured'
_exptl_crystal_description block
_exptl_crystal_F_000 444
_exptl_crystal_size_max 0.6
_exptl_crystal_size_mid 0.5
_exptl_crystal_size_min 0.42
_refine_diff_density_max 0.156
_refine_diff_density_min -0.180
_refine_diff_density_rms 0.032
_refine_ls_abs_structure_details 'Flack H D (1983), Acta Cryst. A39, 876-881'
_refine_ls_abs_structure_Flack 0.4(10)
_refine_ls_extinction_method none
_refine_ls_goodness_of_fit_ref 0.983
_refine_ls_hydrogen_treatment mixed
_refine_ls_matrix_type full
_refine_ls_number_parameters 286
_refine_ls_number_reflns 4939
_refine_ls_number_restraints 1
_refine_ls_restrained_S_all 0.983
_refine_ls_R_factor_all 0.0701
_refine_ls_R_factor_gt 0.0416
_refine_ls_shift/su_max 0.000
_refine_ls_shift/su_mean 0.000
_refine_ls_structure_factor_coef Fsqd
_refine_ls_weighting_details 'calc w=1/[\s^2^(Fo^2^)+(0.0537P)^2^+0.1257P] where P=(Fo^2^+2Fc^2^)/3'
_refine_ls_weighting_scheme calc
_refine_ls_wR_factor_gt 0.0904
_refine_ls_wR_factor_ref 0.1070
_reflns_number_gt 3682
_reflns_number_total 4939
_reflns_threshold_expression >2sigma(I)
_cod_data_source_file c3cc48555b.txt
_cod_data_source_block shelxl
_cod_original_cell_volume 1171.1(2)
_cod_original_sg_symbol_H-M P2(1)
_cod_database_code 7111893

loop_
_symmetry_equiv_pos_as_xyz
'x, y, z'
'-x, y+1/2, -z'

loop_
_atom_site_label
_atom_site_type_symbol
_atom_site_fract_x
_atom_site_fract_y
_atom_site_fract_z
_atom_site_U_iso_or_equiv
_atom_site_adp_type
_atom_site_occupancy
_atom_site_symmetry_multiplicity
_atom_site_calc_flag
_atom_site_refinement_flags
O1 O 0.23165(12) 0.23916(18) 0.24011(10) 0.0474(3) Uani 1 1 d .
O2 O 0.52031(10) 0.62497(19) 0.19924(9) 0.0500(3) Uani 1 1 d .
N1 N 0.35675(12) 0.6157(2) 0.25809(11) 0.0402(3) Uani 1 1 d .
O3 O 0.44809(12) 0.3270(2) 0.24233(11) 0.0563(4) Uani 1 1 d .
C2 C 0.44266(14) 0.5083(3) 0.23370(12) 0.0410(4) Uani 1 1 d .
C3 C 0.30319(14) 0.4834(3) 0.41282(13) 0.0402(4) Uani 1 1 d .
C4 C 0.26287(14) 0.5603(2) 0.31668(13) 0.0377(4) Uani 1 1 d .
C5 C 0.17954(14) 0.4248(2) 0.25996(13) 0.0380(4) Uani 1 1 d .
C6 C 0.23418(16) 0.7894(2) 0.31633(14) 0.0448(4) Uani 1 1 d .
H6A H 0.1642 0.8202 0.2856 0.054 Uiso 1 1 calc R
H6B H 0.2405 0.8509 0.3780 0.054 Uiso 1 1 calc R
C7 C 0.07688(15) 0.3741(3) 0.31280(14) 0.0435(4) Uani 1 1 d .
C8 C 0.20962(18) 0.5043(3) 0.08761(14) 0.0532(5) Uani 1 1 d .
H8 H 0.2701 0.4207 0.0909 0.064 Uiso 1 1 calc R
C9 C 0.33219(17) 0.8294(3) 0.25479(15) 0.0485(5) Uani 1 1 d .
H9A H 0.3122 0.8782 0.1924 0.058 Uiso 1 1 calc R
H9B H 0.3883 0.9120 0.2848 0.058 Uiso 1 1 calc R
C10 C 0.14607(16) 0.5262(3) 0.16551(14) 0.0434(4) Uani 1 1 d .
C11 C 0.37404(17) 0.6021(3) 0.46698(15) 0.0522(5) Uani 1 1 d .
H11 H 0.3967 0.7228 0.4425 0.063 Uiso 1 1 calc R
C12 C 0.27422(17) 0.3009(3) 0.45114(15) 0.0541(5) Uani 1 1 d .
H12 H 0.2286 0.2155 0.4166 0.065 Uiso 1 1 calc R
C13 C 0.03740(17) 0.4893(4) 0.38484(16) 0.0575(5) Uani 1 1 d .
H13 H 0.0747 0.6036 0.4040 0.069 Uiso 1 1 calc R
C14 C 0.41187(19) 0.5472(4) 0.55577(17) 0.0633(6) Uani 1 1 d .
H14 H 0.4588 0.6303 0.5903 0.076 Uiso 1 1 calc R
C15 C 0.01837(18) 0.2052(3) 0.28500(16) 0.0552(5) Uani 1 1 d .
H15 H 0.0429 0.1269 0.2362 0.066 Uiso 1 1 calc R
C16 C 0.37946(19) 0.3682(4) 0.59269(17) 0.0703(7) Uani 1 1 d .
H16 H 0.4028 0.3308 0.6531 0.084 Uiso 1 1 calc R
C17 C 0.05366(18) 0.6452(3) 0.15681(17) 0.0581(5) Uani 1 1 d .
H17 H 0.0082 0.6582 0.2074 0.070 Uiso 1 1 calc R
C18 C 0.31233(19) 0.2453(4) 0.53948(17) 0.0700(7) Uani 1 1 d .
H18 H 0.2923 0.1226 0.5635 0.084 Uiso 1 1 calc R
C19 C 0.1843(2) 0.6051(4) 0.00502(17) 0.0685(7) Uani 1 1 d .
H19 H 0.2289 0.5905 -0.0461 0.082 Uiso 1 1 calc R
C20 C 0.6826(2) 0.4101(5) 0.21672(18) 0.0764(7) Uani 1 1 d .
H20A H 0.6991 0.4840 0.2732 0.115 Uiso 1 1 calc R
H20B H 0.7494 0.3752 0.1874 0.115 Uiso 1 1 calc R
H20C H 0.6436 0.2912 0.2320 0.115 Uiso 1 1 calc R
C21 C -0.0759(2) 0.1533(4) 0.3295(2) 0.0732(7) Uani 1 1 d .
H21 H -0.1138 0.0392 0.3109 0.088 Uiso 1 1 calc R
C22 C -0.0579(2) 0.4346(5) 0.42869(18) 0.0754(7) Uani 1 1 d .
H22 H -0.0834 0.5122 0.4774 0.090 Uiso 1 1 calc R
C23 C 0.61343(17) 0.5350(4) 0.15041(15) 0.0568(5) Uani 1 1 d .
C24 C -0.1142(2) 0.2682(5) 0.4009(2) 0.0765(8) Uani 1 1 d .
H24 H -0.1782 0.2331 0.4301 0.092 Uiso 1 1 calc R
C25 C 0.5701(2) 0.4207(5) 0.06547(18) 0.0863(8) Uani 1 1 d .
H25A H 0.5214 0.5039 0.0287 0.129 Uiso 1 1 calc R
H25B H 0.5315 0.3051 0.0858 0.129 Uiso 1 1 calc R
H25C H 0.6300 0.3806 0.0280 0.129 Uiso 1 1 calc R
C26 C 0.0283(2) 0.7450(4) 0.0735(2) 0.0783(8) Uani 1 1 d .
H26 H -0.0336 0.8251 0.0688 0.094 Uiso 1 1 calc R
C27 C 0.0951(3) 0.7256(4) -0.00252(19) 0.0796(8) Uani 1 1 d .
H27 H 0.0791 0.7940 -0.0581 0.096 Uiso 1 1 calc R
C30 C 0.6741(2) 0.7212(5) 0.1204(2) 0.0954(9) Uani 1 1 d .
H30A H 0.6263 0.8021 0.0815 0.143 Uiso 1 1 calc R
H30B H 0.7366 0.6837 0.0856 0.143 Uiso 1 1 calc R
H30C H 0.6976 0.7952 0.1752 0.143 Uiso 1 1 calc R
HO1 H 0.307(3) 0.252(5) 0.243(2) 0.114 Uiso 1 1 d .

loop_
_atom_site_aniso_label
_atom_site_aniso_U_11
_atom_site_aniso_U_22
_atom_site_aniso_U_33
_atom_site_aniso_U_23
_atom_site_aniso_U_13
_atom_site_aniso_U_12
O1 0.0443(8) 0.0251(6) 0.0729(9) -0.0033(5) 0.0039(7) 0.0050(5)
O2 0.0397(7) 0.0462(8) 0.0648(9) 0.0016(6) 0.0124(6) -0.0016(6)
N1 0.0375(8) 0.0252(7) 0.0582(9) 0.0038(6) 0.0066(7) 0.0033(6)
O3 0.0460(9) 0.0341(8) 0.0894(10) 0.0016(7) 0.0120(7) 0.0091(6)
C2 0.0365(10) 0.0368(10) 0.0496(10) 0.0004(7) 0.0025(8) 0.0012(8)
C3 0.0302(9) 0.0381(9) 0.0526(10) 0.0003(7) 0.0065(8) 0.0055(7)
C4 0.0317(9) 0.0272(8) 0.0544(10) 0.0005(7) 0.0047(8) 0.0034(6)
C5 0.0363(9) 0.0242(8) 0.0534(10) 0.0008(7) 0.0024(8) 0.0050(7)
C6 0.0433(11) 0.0258(9) 0.0653(12) -0.0054(7) 0.0002(9) 0.0048(7)
C7 0.0325(10) 0.0425(11) 0.0553(11) 0.0094(8) -0.0018(8) 0.0026(7)
C8 0.0572(13) 0.0457(11) 0.0568(12) -0.0043(9) -0.0001(10) -0.0067(10)
C9 0.0505(12) 0.0253(9) 0.0697(13) 0.0018(8) 0.0007(10) 0.0018(8)
C10 0.0441(11) 0.0308(9) 0.0552(11) -0.0010(8) -0.0010(9) -0.0034(8)
C11 0.0421(11) 0.0534(12) 0.0611(12) -0.0004(9) 0.0024(9) -0.0043(9)
C12 0.0447(12) 0.0491(12) 0.0682(13) 0.0139(10) -0.0036(10) -0.0017(9)
C13 0.0411(11) 0.0654(14) 0.0664(13) -0.0030(10) 0.0060(10) 0.0000(10)
C14 0.0427(12) 0.0847(17) 0.0620(13) -0.0055(12) -0.0046(10) -0.0013(11)
C15 0.0452(12) 0.0479(12) 0.0723(13) 0.0105(10) -0.0023(10) -0.0072(9)
C16 0.0472(14) 0.102(2) 0.0616(13) 0.0214(13) -0.0039(11) 0.0067(13)
C17 0.0518(12) 0.0507(12) 0.0711(14) 0.0058(10) -0.0060(11) 0.0083(10)
C18 0.0564(15) 0.0758(16) 0.0770(15) 0.0300(13) -0.0086(12) -0.0039(13)
C19 0.0868(19) 0.0616(14) 0.0570(14) 0.0040(11) 0.0000(12) -0.0160(14)
C20 0.0494(13) 0.110(2) 0.0697(15) 0.0034(14) 0.0043(11) 0.0223(14)
C21 0.0498(14) 0.0675(16) 0.102(2) 0.0220(14) -0.0090(14) -0.0167(12)
C22 0.0450(13) 0.110(2) 0.0714(15) 0.0023(14) 0.0113(11) 0.0054(14)
C23 0.0394(11) 0.0776(15) 0.0541(12) 0.0011(10) 0.0098(9) 0.0066(10)
C24 0.0393(13) 0.109(2) 0.0816(17) 0.0318(16) 0.0035(12) -0.0069(14)
C25 0.0834(19) 0.115(2) 0.0602(15) -0.0164(15) -0.0005(13) 0.0172(18)
C26 0.0785(18) 0.0612(15) 0.0935(19) 0.0235(13) -0.0219(15) 0.0107(13)
C27 0.105(2) 0.0648(15) 0.0675(16) 0.0227(13) -0.0203(16) -0.0157(15)
C30 0.0613(17) 0.118(2) 0.109(2) 0.0227(19) 0.0306(16) -0.0149(17)

loop_
_atom_type_symbol
_atom_type_description
_atom_type_scat_dispersion_real
_atom_type_scat_dispersion_imag
_atom_type_scat_source
C C 0.0033 0.0016 'International Tables Vol C Tables 4.2.6.8 and 6.1.1.4'
H H 0.0000 0.0000 'International Tables Vol C Tables 4.2.6.8 and 6.1.1.4'
N N 0.0061 0.0033 'International Tables Vol C Tables 4.2.6.8 and 6.1.1.4'
O O 0.0106 0.0060 'International Tables Vol C Tables 4.2.6.8 and 6.1.1.4'
Ho Ho -0.2175 4.6783 'International Tables Vol C Tables 4.2.6.8 and 6.1.1.4'

loop_
_geom_angle_atom_site_label_1
_geom_angle_atom_site_label_2
_geom_angle_atom_site_label_3
_geom_angle
C2 O2 C23 119.98(15)
C2 N1 C9 133.22(16)
C2 N1 C4 129.92(14)
C9 N1 C4 95.83(13)
O3 C2 N1 123.58(18)
O3 C2 O2 125.59(17)
N1 C2 O2 110.83(15)
C11 C3 C12 116.79(18)
C11 C3 C4 118.50(16)
C12 C3 C4 124.70(17)
N1 C4 C3 110.74(14)
N1 C4 C5 110.96(14)
C3 C4 C5 116.58(14)
N1 C4 C6 85.99(12)
C3 C4 C6 113.41(15)
C5 C4 C6 115.09(14)
O1 C5 C7 106.42(13)
O1 C5 C10 108.54(14)
C7 C5 C10 109.18(14)
O1 C5 C4 108.71(13)
C7 C5 C4 114.09(14)
C10 C5 C4 109.73(14)
C9 C6 C4 89.67(13)
C13 C7 C15 118.45(19)
C13 C7 C5 123.71(17)
C15 C7 C5 117.81(18)
C19 C8 C10 120.9(2)
N1 C9 C6 88.50(13)
C8 C10 C17 118.00(19)
C8 C10 C5 120.58(17)
C17 C10 C5 121.39(18)
C14 C11 C3 122.4(2)
C18 C12 C3 120.9(2)
C7 C13 C22 120.3(2)
C16 C14 C11 119.4(2)
C21 C15 C7 120.4(2)
C18 C16 C14 119.4(2)
C26 C17 C10 120.8(2)
C16 C18 C12 121.1(2)
C27 C19 C8 120.9(2)
C24 C21 C15 120.7(2)
C24 C22 C13 120.6(3)
O2 C23 C20 111.05(16)
O2 C23 C25 109.13(18)
C20 C23 C25 113.1(2)
O2 C23 C30 100.7(2)
C20 C23 C30 111.4(2)
C25 C23 C30 110.7(2)
C22 C24 C21 119.6(2)
C27 C26 C17 120.1(2)
C19 C27 C26 119.3(2)

loop_
_geom_bond_atom_site_label_1
_geom_bond_atom_site_label_2
_geom_bond_distance
O1 C5 1.435(2)
O2 C2 1.339(2)
O2 C23 1.485(2)
N1 C2 1.332(2)
N1 C9 1.469(2)
N1 C4 1.491(2)
O3 C2 1.227(2)
C3 C11 1.391(3)
C3 C12 1.394(3)
C3 C4 1.528(3)
C4 C5 1.570(2)
C4 C6 1.581(2)
C5 C7 1.526(3)
C5 C10 1.549(3)
C6 C9 1.534(3)
C7 C13 1.385(3)
C7 C15 1.393(3)
C8 C19 1.382(3)
C8 C10 1.385(3)
C10 C17 1.388(3)
C11 C14 1.380(3)
C12 C18 1.377(3)
C13 C22 1.392(3)
C14 C16 1.378(4)
C15 C21 1.382(3)
C16 C18 1.374(4)
C17 C26 1.387(3)
C19 C27 1.362(4)
C20 C23 1.502(3)
C21 C24 1.372(4)
C22 C24 1.366(4)
C23 C25 1.512(3)
C23 C30 1.525(4)
C26 C27 1.386(4)
